data_7105295
loop_
_publ_author_name
'Carr, James L'
'Offermann, Daniel A'
'Holdom, Mary D'
'Dusart, Philip'
'White, Andrew J P'
'Beavil, Andrew J'
'Leatherbarrow, Robin J'
'Lindell, Stephen D'
'Sutton, Brian J'
'Spivey, Alan C'

_publ_section_title
;
 Total synthesis of (+/-)-aspercyclide A and its C19 methyl ether.
;
_journal_issue 11
_journal_name_full 'Chemical communications (Cambridge, England)'
_journal_page_first 1824
_journal_page_last 1826
_journal_paper_doi 10.1039/b923528k
_journal_volume 46
_journal_year 2010
_chemical_formula_moiety 'C17 H15 Br O4'
_chemical_formula_sum 'C17 H15 Br O4'
_chemical_formula_weight 363.20
_chemical_name_systematic
;
?
;
_space_group_IT_number 7
_symmetry_cell_setting monoclinic
_symmetry_space_group_name_Hall 'P -2yac'
_symmetry_space_group_name_H-M 'P 1 n 1'
_atom_sites_solution_hydrogens geom
_atom_sites_solution_primary direct
_atom_sites_solution_secondary difmap
_audit_creation_method SHELXL-97
_cell_angle_alpha 90
_cell_angle_beta 95.5928(15)
_cell_angle_gamma 90
_cell_formula_units_Z 2
_cell_length_a 8.02056(13)
_cell_length_b 6.60200(9)
_cell_length_c 14.6738(2)
_cell_measurement_reflns_used 9458
_cell_measurement_temperature 173(2)
_cell_measurement_theta_max 71.1606
_cell_measurement_theta_min 3.0223
_cell_volume 773.31(2)
_computing_cell_refinement 'CrysAlis RED, Oxford Diffraction Ltd'
_computing_data_collection 'CrysAlis CCD, Oxford Diffraction Ltd'
_computing_data_reduction 'CrysAlis RED, Oxford Diffraction Ltd'
_computing_molecular_graphics 'Bruker SHELXTL'
_computing_publication_material 'Bruker SHELXTL'
_computing_structure_refinement 'SHELXL-97 (Sheldrick, 1997)'
_computing_structure_solution 'SHELXS-97 (Sheldrick, 1990)'
_diffrn_ambient_temperature 173(2)
_diffrn_detector_area_resol_mean 8.2556
_diffrn_measured_fraction_theta_full 0.991
_diffrn_measured_fraction_theta_max 0.991
_diffrn_measurement_device_type 'OD Xcalibur PX Ultra'
_diffrn_measurement_method 'phi and omega scans'
_diffrn_radiation_monochromator graphite
_diffrn_radiation_source 'Enhance Ultra (Cu) X-ray Source'
_diffrn_radiation_type CuK\a
_diffrn_radiation_wavelength 1.54184
_diffrn_reflns_av_R_equivalents 0.0173
_diffrn_reflns_av_sigmaI/netI 0.0100
_diffrn_reflns_limit_h_max 9
_diffrn_reflns_limit_h_min -9
_diffrn_reflns_limit_k_max 7
_diffrn_reflns_limit_k_min -8
_diffrn_reflns_limit_l_max 18
_diffrn_reflns_limit_l_min -17
_diffrn_reflns_number 11409
_diffrn_reflns_theta_full 71.36
_diffrn_reflns_theta_max 71.36
_diffrn_reflns_theta_min 6.05
_diffrn_standards_number 0
_exptl_absorpt_coefficient_mu 3.764
_exptl_absorpt_correction_T_max 1.00000
_exptl_absorpt_correction_T_min 0.68444
_exptl_absorpt_correction_type multi-scan
_exptl_absorpt_process_details
;
CrysAlis RED, Oxford Diffraction Ltd.,
Version 1.171.32.5 (release 08-05-2007 CrysAlis171 .NET)
(compiled May 8 2007,13:10:02)
Empirical absorption correction using spherical harmonics,
implemented in SCALE3 ABSPACK scaling algorithm.
;
_exptl_crystal_colour Colourless
_exptl_crystal_density_diffrn 1.560
_exptl_crystal_density_method 'not measured'
_exptl_crystal_description blocks
_exptl_crystal_F_000 368
_exptl_crystal_size_max 0.23
_exptl_crystal_size_mid 0.13
_exptl_crystal_size_min 0.08
_refine_diff_density_max 0.789
_refine_diff_density_min -0.271
_refine_diff_density_rms 0.056
_refine_ls_abs_structure_details 'Flack H D (1983), Acta Cryst. A39, 876-881, 1210 Friedel pairs'
_refine_ls_abs_structure_Flack -0.01(2)
_refine_ls_extinction_coef 0.0023(4)
_refine_ls_extinction_expression Fc^*^=kFc[1+0.001xFc^2^\l^3^/sin(2\q)]^-1/4^
_refine_ls_extinction_method SHELXL
_refine_ls_goodness_of_fit_ref 1.048
_refine_ls_hydrogen_treatment constr
_refine_ls_matrix_type full
_refine_ls_number_parameters 200
_refine_ls_number_reflns 2700
_refine_ls_number_restraints 2
_refine_ls_restrained_S_all 1.047
_refine_ls_R_factor_all 0.0259
_refine_ls_R_factor_gt 0.0254
_refine_ls_shift/su_max 0.000
_refine_ls_shift/su_mean 0.000
_refine_ls_structure_factor_coef Fsqd
_refine_ls_weighting_details 'calc w=1/[\s^2^(Fo^2^)+(0.0481P)^2^+0.2924P] where P=(Fo^2^+2Fc^2^)/3'
_refine_ls_weighting_scheme calc
_refine_ls_wR_factor_gt 0.0721
_refine_ls_wR_factor_ref 0.0724
_reflns_number_gt 2634
_reflns_number_total 2700
_reflns_threshold_expression >2sigma(I)
_cod_data_source_file b923528k.txt
_cod_data_source_block 8
_cod_depositor_comments
;
The following automatic conversions were performed:
'_symmetry_cell_setting' value 'Monoclinic' changed to 'monoclinic'
according to '/home/saulius/struct/CIF-dictionaries/cif_core.dic'
dictionary named 'cif_core.dic' version 2.4.1 from 2010-06-29.

Automatic conversion script
Id: cif_fix_enum 1527 2010-12-29 10:47:43Z saulius 
;
_cod_original_sg_symbol_H-M Pn
_cod_database_code 7105295

loop_
_symmetry_equiv_pos_as_xyz
'x, y, z'
'x+1/2, -y, z+1/2'

loop_
_atom_site_label
_atom_site_type_symbol
_atom_site_fract_x
_atom_site_fract_y
_atom_site_fract_z
_atom_site_U_iso_or_equiv
_atom_site_adp_type
_atom_site_occupancy
_atom_site_symmetry_multiplicity
_atom_site_calc_flag
_atom_site_refinement_flags
_atom_site_disorder_assembly
_atom_site_disorder_group
C1 C 0.7258(4) 0.4781(4) 0.5320(2) 0.0332(6) Uani 1 1 d . . .
C2 C 0.7799(3) 0.6515(4) 0.48989(17) 0.0308(5) Uani 1 1 d . . .
C3 C 0.6596(3) 0.7627(4) 0.43577(18) 0.0323(5) Uani 1 1 d . . .
Br Br 0.72790(7) 1.00128(4) 0.37828(5) 0.04335(12) Uani 1 1 d . . .
C4 C 0.4949(3) 0.7023(4) 0.42316(18) 0.0344(5) Uani 1 1 d . . .
C5 C 0.4388(4) 0.5293(4) 0.4635(2) 0.0414(7) Uani 1 1 d . . .
H5A H 0.3249 0.4883 0.4544 0.050 Uiso 1 1 calc R . .
C6 C 0.5597(3) 0.4157(4) 0.5193(2) 0.0385(6) Uani 1 1 d . . .
H6A H 0.5266 0.2955 0.5483 0.046 Uiso 1 1 calc R . .
O7 O 0.8359(2) 0.3569(3) 0.58602(13) 0.0372(4) Uani 1 1 d . . .
C8 C 0.9923(4) 0.4520(4) 0.6179(2) 0.0341(6) Uani 1 1 d . . .
O9 O 1.0599(2) 0.5481(3) 0.54344(14) 0.0364(4) Uani 1 1 d . . .
C10 C 0.9616(3) 0.7112(4) 0.5037(2) 0.0378(6) Uani 1 1 d . . .
H10A H 1.0011 0.7481 0.4440 0.045 Uiso 1 1 calc R . .
H10B H 0.9747 0.8310 0.5443 0.045 Uiso 1 1 calc R . .
C11 C 0.9634(4) 0.5976(5) 0.6948(2) 0.0463(7) Uani 1 1 d . . .
H11A H 0.8859 0.7045 0.6714 0.069 Uiso 1 1 calc R . .
H11B H 1.0703 0.6584 0.7187 0.069 Uiso 1 1 calc R . .
H11C H 0.9153 0.5240 0.7440 0.069 Uiso 1 1 calc R . .
C12 C 1.1112(4) 0.2817(5) 0.6484(2) 0.0458(7) Uani 1 1 d . . .
H12A H 1.1250 0.1922 0.5964 0.069 Uiso 1 1 calc R . .
H12B H 1.0654 0.2042 0.6972 0.069 Uiso 1 1 calc R . .
H12C H 1.2202 0.3384 0.6714 0.069 Uiso 1 1 calc R . .
O13 O 0.3793(2) 0.8058(3) 0.36150(13) 0.0379(4) Uani 1 1 d . . .
C14 C 0.2959(4) 0.9655(4) 0.3962(2) 0.0312(5) Uani 1 1 d . . .
O14 O 0.3157(3) 1.0130(3) 0.4747(2) 0.0384(5) Uani 1 1 d . . .
C15 C 0.1805(3) 1.0642(5) 0.32433(18) 0.0301(5) Uani 1 1 d . . .
C16 C 0.1553(4) 0.9899(4) 0.2354(3) 0.0373(7) Uani 1 1 d . . .
H16A H 0.2146 0.8736 0.2183 0.045 Uiso 1 1 calc R . .
C17 C 0.0430(4) 1.0866(5) 0.17195(19) 0.0416(6) Uani 1 1 d . . .
H17A H 0.0246 1.0355 0.1113 0.050 Uiso 1 1 calc R . .
C18 C -0.0422(4) 1.2570(5) 0.1965(2) 0.0432(6) Uani 1 1 d . . .
H18A H -0.1184 1.3231 0.1526 0.052 Uiso 1 1 calc R . .
C19 C -0.0167(4) 1.3316(4) 0.2852(2) 0.0396(6) Uani 1 1 d . . .
H19A H -0.0744 1.4495 0.3019 0.048 Uiso 1 1 calc R . .
C20 C 0.0934(3) 1.2333(4) 0.34930(18) 0.0352(5) Uani 1 1 d . . .
H20A H 0.1091 1.2821 0.4104 0.042 Uiso 1 1 calc R . .

loop_
_atom_site_aniso_label
_atom_site_aniso_U_11
_atom_site_aniso_U_22
_atom_site_aniso_U_33
_atom_site_aniso_U_23
_atom_site_aniso_U_13
_atom_site_aniso_U_12
C1 0.0325(13) 0.0353(13) 0.0314(14) -0.0030(9) 0.0013(11) -0.0019(9)
C2 0.0300(11) 0.0354(13) 0.0267(12) -0.0031(10) 0.0019(9) -0.0059(10)
C3 0.0332(12) 0.0352(12) 0.0285(12) -0.0012(10) 0.0034(9) -0.0053(10)
Br 0.04296(16) 0.04163(16) 0.04445(18) 0.01039(10) -0.00094(11) -0.00607(10)
C4 0.0319(12) 0.0420(14) 0.0276(12) -0.0062(10) -0.0049(10) 0.0009(10)
C5 0.0547(18) 0.0338(13) 0.0365(16) -0.0035(11) 0.0082(13) -0.0084(12)
C6 0.0354(13) 0.0383(14) 0.0408(14) 0.0026(11) -0.0008(11) -0.0086(11)
O7 0.0317(9) 0.0407(10) 0.0379(10) 0.0058(8) -0.0035(7) -0.0042(7)
C8 0.0295(13) 0.0442(12) 0.0279(15) -0.0035(14) -0.0005(10) -0.0036(14)
O9 0.0294(9) 0.0422(9) 0.0373(11) 0.0028(9) 0.0013(7) 0.0006(8)
C10 0.0302(12) 0.0408(13) 0.0414(14) 0.0049(11) -0.0016(10) -0.0041(10)
C11 0.0420(15) 0.0573(19) 0.0380(15) -0.0068(14) -0.0050(11) 0.0101(13)
C12 0.0420(14) 0.0476(16) 0.0459(16) 0.0023(13) -0.0053(12) 0.0096(13)
O13 0.0340(9) 0.0478(10) 0.0296(9) -0.0046(8) -0.0083(7) 0.0050(8)
C14 0.0263(11) 0.0381(12) 0.0281(15) 0.0018(11) -0.0033(10) -0.0062(10)
O14 0.0372(12) 0.0486(14) 0.0273(13) -0.0060(7) -0.0078(10) 0.0035(7)
C15 0.0262(12) 0.0337(12) 0.0291(14) 0.0019(12) -0.0037(9) -0.0066(11)
C16 0.0374(15) 0.0450(17) 0.0277(17) -0.0031(10) -0.0054(13) -0.0024(10)
C17 0.0458(15) 0.0466(16) 0.0300(13) 0.0015(11) -0.0084(11) -0.0032(12)
C18 0.0412(13) 0.0492(16) 0.0371(13) 0.0117(12) -0.0069(11) -0.0033(12)
C19 0.0350(12) 0.0401(14) 0.0428(15) 0.0035(12) -0.0011(11) -0.0009(11)
C20 0.0320(12) 0.0384(13) 0.0338(13) -0.0025(10) -0.0041(10) -0.0079(10)

loop_
_atom_type_symbol
_atom_type_description
_atom_type_scat_dispersion_real
_atom_type_scat_dispersion_imag
_atom_type_scat_source
C C 0.0181 0.0091 'International Tables Vol C Tables 4.2.6.8 and 6.1.1.4'
H H 0.0000 0.0000 'International Tables Vol C Tables 4.2.6.8 and 6.1.1.4'
O O 0.0492 0.0322 'International Tables Vol C Tables 4.2.6.8 and 6.1.1.4'
Br Br -0.6763 1.2805 'International Tables Vol C Tables 4.2.6.8 and 6.1.1.4'

loop_
_geom_angle_atom_site_label_1
_geom_angle_atom_site_label_2
_geom_angle_atom_site_label_3
_geom_angle
_geom_angle_site_symmetry_1
_geom_angle_site_symmetry_3
_geom_angle_publ_flag
O7 C1 C6 117.1(2) . . ?
O7 C1 C2 121.5(2) . . ?
C6 C1 C2 121.4(3) . . ?
C1 C2 C3 117.2(2) . . ?
C1 C2 C10 119.8(2) . . ?
C3 C2 C10 123.0(2) . . ?
C4 C3 C2 121.7(2) . . ?
C4 C3 Br 119.8(2) . . ?
C2 C3 Br 118.50(18) . . ?
C3 C4 C5 122.0(3) . . ?
C3 C4 O13 120.6(2) . . ?
C5 C4 O13 117.1(2) . . ?
C4 C5 C6 116.8(3) . . ?
C1 C6 C5 120.8(3) . . ?
C1 O7 C8 114.9(2) . . ?
O9 C8 O7 109.4(3) . . ?
O9 C8 C12 106.5(2) . . ?
O7 C8 C12 106.0(2) . . ?
O9 C8 C11 112.8(3) . . ?
O7 C8 C11 109.0(2) . . ?
C12 C8 C11 112.9(3) . . ?
C8 O9 C10 114.6(2) . . ?
O9 C10 C2 110.3(2) . . ?
C14 O13 C4 116.6(2) . . ?
O14 C14 O13 122.6(3) . . ?
O14 C14 C15 126.0(3) . . ?
O13 C14 C15 111.5(2) . . ?
C20 C15 C16 120.1(3) . . ?
C20 C15 C14 117.5(2) . . ?
C16 C15 C14 122.4(3) . . ?
C17 C16 C15 119.6(3) . . ?
C18 C17 C16 120.3(3) . . ?
C17 C18 C19 120.1(3) . . ?
C20 C19 C18 119.7(3) . . ?
C15 C20 C19 120.1(2) . . ?

loop_
_geom_bond_atom_site_label_1
_geom_bond_atom_site_label_2
_geom_bond_distance
_geom_bond_site_symmetry_2
_geom_bond_publ_flag
C1 O7 1.383(3) . ?
C1 C6 1.389(4) . ?
C1 C2 1.390(4) . ?
C2 C3 1.397(4) . ?
C2 C10 1.504(3) . ?
C3 C4 1.376(4) . ?
C3 Br 1.893(3) . ?
C4 C5 1.382(4) . ?
C4 O13 1.408(3) . ?
C5 C6 1.421(5) . ?
O7 C8 1.440(4) . ?
C8 O9 1.416(4) . ?
C8 C12 1.514(4) . ?
C8 C11 1.517(4) . ?
O9 C10 1.425(3) . ?
O13 C14 1.373(4) . ?
C14 O14 1.189(5) . ?
C14 C15 1.485(4) . ?
C15 C20 1.385(4) . ?
C15 C16 1.390(5) . ?
C16 C17 1.386(4) . ?
C17 C18 1.382(4) . ?
C18 C19 1.388(4) . ?
C19 C20 1.387(4) . ?

loop_
_cod_related_entry_id
_cod_related_entry_database
_cod_related_entry_code
1 ChemSpider 30653184
